data_4117175
loop_
_publ_author_name
'Michael Ruf'
'Karl Weis'
'Heinrich Vahrenkamp'

_publ_section_title
;
 Zn-O2H3-Zn: a Coordination Mode of the Hydrolytic Zinc-Aqua Function and
 a Possible Structural Motif for Oligozinc Enzymes
;
_journal_name_full 'Journal of the American Chemical Society'
_journal_page_first 9288
_journal_page_last 9294
_journal_paper_doi 10.1021/ja960629v
_journal_volume 118
_journal_year 1996
_chemical_compound_source Methanol
_chemical_formula_sum 'C57 H66 B2 Cl N18 O9.5 Zn2'
_chemical_formula_weight 1343.09
_chemical_melting_point 185
_chemical_name_systematic
;
Bis[Hydrotris(3-(3'-pyridyl)-5-methyl-pyrazole-1-yl)borato-zinc-hydroxide]
hydroperchlorate
;
_space_group_IT_number 2
_symmetry_cell_setting triclinic
_symmetry_space_group_name_Hall '-P 1'
_symmetry_space_group_name_H-M 'P -1'
_atom_sites_solution_hydrogens 'geom; difmap H(11), H(21)'
_atom_sites_solution_primary direct
_atom_sites_solution_secondary difmap
_audit_creation_method SHELXL
_cell_angle_alpha 99.570(7)
_cell_angle_beta 105.190(8)
_cell_angle_gamma 113.430(7)
_cell_formula_units_Z 2
_cell_length_a 15.068(1)
_cell_length_b 15.601(1)
_cell_length_c 17.734(1)
_cell_measurement_reflns_used 25
_cell_measurement_temperature 293(2)
_cell_measurement_theta_max 18
_cell_measurement_theta_min 10.4
_cell_volume 3515.1(5)
_computing_cell_refinement 'NONIUS EXPRESS'
_computing_data_collection 'NONIUS EXPRESS'
_computing_data_reduction 'CADFOR, CADSEX (E. Keller 1976, 1981)'
_computing_structure_refinement 'SHELXL-93 (Sheldrick, 1993)'
_computing_structure_solution 'SHELXS-86 (Sheldrick, 1990)'
_diffrn_ambient_temperature 293(2)
_diffrn_measurement_device Nonius-Turbo-CAD4
_diffrn_measurement_method Omega-2Theta
_diffrn_radiation_monochromator graphite
_diffrn_radiation_source 'fine-focus sealed tube'
_diffrn_radiation_type MoK\a
_diffrn_radiation_wavelength 0.71073
_diffrn_reflns_av_R_equivalents 0.0406
_diffrn_reflns_av_sigmaI/netI 0.1379
_diffrn_reflns_limit_h_max 17
_diffrn_reflns_limit_h_min -17
_diffrn_reflns_limit_k_max 18
_diffrn_reflns_limit_k_min -18
_diffrn_reflns_limit_l_max 21
_diffrn_reflns_limit_l_min 0
_diffrn_reflns_number 12703
_diffrn_reflns_theta_max 24.94
_diffrn_reflns_theta_min 2.22
_diffrn_standards_interval_count 'Icr every 3600 s, OCR every 200 refl.'
_diffrn_standards_number 2
_exptl_absorpt_coefficient_mu 0.783
_exptl_absorpt_correction_T_max 0.893
_exptl_absorpt_correction_T_min 0.956
_exptl_absorpt_correction_type empirical
_exptl_crystal_colour colourless
_exptl_crystal_density_diffrn 1.269
_exptl_crystal_density_meas 1.24
_exptl_crystal_density_method floating
_exptl_crystal_description isometric
_exptl_crystal_F_000 1394
_exptl_crystal_size_max 0.6
_exptl_crystal_size_mid 0.5
_exptl_crystal_size_min 0.5
_refine_diff_density_max 0.931
_refine_diff_density_min -0.406
_refine_diff_density_rms 0.089
_refine_ls_extinction_method none
_refine_ls_goodness_of_fit_all 1.065
_refine_ls_goodness_of_fit_obs 1.037
_refine_ls_hydrogen_treatment 'Riding Model; Least square H(11), H(21)'
_refine_ls_matrix_type full
_refine_ls_number_parameters 811
_refine_ls_number_reflns 12231
_refine_ls_number_restraints 0
_refine_ls_restrained_S_all 1.095
_refine_ls_restrained_S_obs 1.037
_refine_ls_R_factor_all 0.2066
_refine_ls_R_factor_obs 0.0678
_refine_ls_shift/esd_max -0.164
_refine_ls_shift/esd_mean 0.012
_refine_ls_structure_factor_coef Fsqd
_refine_ls_weighting_details 'w=1/[\s^2^(Fo^2^)+(0.0989P)^2^+11.1393P] where P=(Fo^2^+2Fc^2^)/3'
_refine_ls_weighting_scheme calc
_refine_ls_wR_factor_all 0.2651
_refine_ls_wR_factor_obs 0.1699
_reflns_number_observed 5881
_reflns_number_total 12262
_reflns_observed_criterion >2sigma(I)
_cod_data_source_file ja960629v_2.cif
_cod_data_source_block w23[ref.no:3b]
_cod_depositor_comments
;
The following automatic conversions were performed:

'_refine_ls_weighting_scheme' value 'calc
w=1/[\s^2^(Fo^2^)+(0.0989P)^2^+11.1393P] where P=(Fo^2^+2Fc^2^)/3'
was changed to 'calc'. New tag '_refine_ls_weighting_details' was
created. The value of the new tag was set to
'w=1/[\s^2^(Fo^2^)+(0.0989P)^2^+11.1393P] where P=(Fo^2^+2Fc^2^)/3'.

Automatic conversion script
Id: cif_fix_values 3143 2015-03-26 13:38:13Z robertas 
;
_cod_original_cell_volume 3515.1(4)
_cod_original_formula_sum 'C57 H66 B2 Cl N18 O9.50 Zn2'
_cod_database_code 4117175

loop_
_symmetry_equiv_pos_as_xyz
'x, y, z'
'-x, -y, -z'

loop_
_atom_site_aniso_label
_atom_site_aniso_U_11
_atom_site_aniso_U_22
_atom_site_aniso_U_33
_atom_site_aniso_U_23
_atom_site_aniso_U_13
_atom_site_aniso_U_12
Zn1 0.0587(6) 0.0521(6) 0.0438(6) 0.0132(5) 0.0025(4) 0.0240(5)
N1 0.065(5) 0.063(5) 0.043(4) 0.014(3) 0.016(4) 0.030(4)
N2 0.062(4) 0.052(4) 0.040(4) 0.012(3) 0.010(3) 0.026(4)
N3 0.054(4) 0.055(4) 0.044(4) 0.013(3) 0.011(3) 0.022(3)
O1 0.055(4) 0.053(4) 0.043(3) 0.013(3) 0.007(3) 0.015(3)
N4 0.073(5) 0.067(5) 0.043(4) 0.016(4) 0.019(4) 0.035(4)
C1 0.100(8) 0.075(7) 0.047(5) 0.030(5) 0.034(5) 0.047(6)
C2 0.090(8) 0.086(7) 0.070(7) 0.039(6) 0.048(6) 0.051(7)
C3 0.070(6) 0.074(6) 0.058(6) 0.033(5) 0.028(5) 0.041(5)
C4 0.125(10) 0.102(8) 0.060(6) 0.028(6) 0.045(7) 0.057(8)
C5 0.068(6) 0.077(7) 0.063(6) 0.029(5) 0.030(5) 0.032(5)
C6 0.063(6) 0.077(7) 0.077(7) 0.026(6) 0.028(5) 0.024(6)
N7 0.065(6) 0.115(8) 0.074(6) 0.026(6) 0.023(5) 0.031(6)
C7 0.068(8) 0.118(11) 0.117(11) 0.035(9) 0.035(8) 0.016(7)
C8 0.087(9) 0.111(11) 0.140(13) 0.065(10) 0.049(9) 0.016(8)
C9 0.080(8) 0.102(9) 0.096(8) 0.055(7) 0.035(7) 0.036(7)
N5 0.063(4) 0.060(5) 0.044(4) 0.008(3) 0.004(3) 0.032(4)
C10 0.071(6) 0.082(7) 0.059(6) 0.012(5) 0.000(5) 0.044(6)
C11 0.077(7) 0.099(8) 0.065(6) 0.015(6) -0.004(5) 0.057(7)
C12 0.076(6) 0.059(5) 0.049(5) 0.021(4) 0.019(4) 0.042(5)
C13 0.112(10) 0.111(10) 0.076(8) -0.021(7) -0.036(7) 0.061(8)
C14 0.068(6) 0.067(6) 0.057(5) 0.030(5) 0.023(5) 0.045(5)
C15 0.097(8) 0.085(8) 0.093(8) 0.025(7) 0.029(7) 0.058(7)
N8 0.126(9) 0.104(8) 0.118(9) 0.023(7) 0.045(8) 0.077(8)
C16 0.138(12) 0.100(10) 0.069(7) 0.022(7) 0.029(8) 0.083(10)
C17 0.111(9) 0.069(7) 0.059(6) 0.018(5) 0.010(6) 0.046(7)
C18 0.081(7) 0.070(7) 0.062(6) 0.026(5) 0.021(5) 0.039(6)
N6 0.062(4) 0.050(4) 0.039(4) 0.007(3) 0.008(3) 0.024(4)
C19 0.066(6) 0.045(5) 0.057(6) 0.008(4) 0.004(5) 0.017(5)
C20 0.074(6) 0.055(6) 0.060(6) 0.023(5) 0.009(5) 0.021(5)
C21 0.046(5) 0.049(5) 0.054(5) 0.012(4) 0.004(4) 0.017(4)
C22 0.109(9) 0.059(6) 0.064(6) -0.007(5) 0.006(6) 0.027(6)
C23 0.054(5) 0.056(5) 0.053(5) 0.025(4) 0.013(4) 0.023(4)
C24 0.048(5) 0.050(5) 0.056(5) 0.022(4) 0.011(4) 0.022(4)
N9 0.051(4) 0.068(5) 0.045(4) 0.022(4) 0.015(3) 0.028(4)
C25 0.064(6) 0.075(7) 0.060(6) 0.034(5) 0.019(5) 0.026(5)
C26 0.074(7) 0.082(7) 0.072(7) 0.041(6) 0.027(6) 0.016(6)
C27 0.063(6) 0.055(6) 0.070(6) 0.025(5) 0.013(5) 0.010(5)
B1 0.073(7) 0.067(7) 0.040(5) 0.009(5) 0.008(5) 0.035(6)
Zn2 0.0471(6) 0.0698(7) 0.0418(5) 0.0225(5) 0.0146(4) 0.0317(5)
N10 0.051(4) 0.064(4) 0.038(4) 0.019(3) 0.016(3) 0.029(4)
N11 0.050(4) 0.062(5) 0.044(4) 0.017(3) 0.016(3) 0.026(4)
N12 0.045(4) 0.072(5) 0.044(4) 0.021(3) 0.018(3) 0.034(4)
O2 0.044(4) 0.067(4) 0.049(3) 0.024(3) 0.017(3) 0.024(3)
N13 0.046(4) 0.070(5) 0.042(4) 0.019(3) 0.013(3) 0.031(4)
C28 0.058(5) 0.090(7) 0.054(5) 0.040(5) 0.022(4) 0.037(5)
C29 0.063(6) 0.080(6) 0.057(5) 0.041(5) 0.025(4) 0.041(5)
C30 0.051(5) 0.055(5) 0.056(5) 0.021(4) 0.014(4) 0.030(4)
C31 0.104(8) 0.146(11) 0.075(7) 0.066(7) 0.052(7) 0.076(8)
C32 0.050(5) 0.049(5) 0.067(6) 0.018(5) 0.011(4) 0.025(4)
C33 0.103(9) 0.072(8) 0.104(9) 0.023(7) 0.040(7) 0.039(7)
N16 0.168(12) 0.089(8) 0.141(11) 0.026(8) 0.065(9) 0.079(8)
C34 0.129(12) 0.110(12) 0.095(10) -0.003(9) 0.028(9) 0.075(10)
C35 0.081(7) 0.099(9) 0.062(6) 0.013(6) 0.023(5) 0.055(7)
C36 0.055(5) 0.065(6) 0.053(5) 0.017(5) 0.011(4) 0.033(5)
N14 0.050(4) 0.066(5) 0.049(4) 0.012(4) 0.012(3) 0.032(4)
C37 0.054(5) 0.076(7) 0.059(6) 0.011(5) 0.009(5) 0.030(5)
C38 0.049(5) 0.060(6) 0.071(6) 0.001(5) 0.007(5) 0.022(5)
C39 0.037(4) 0.059(6) 0.060(5) 0.015(5) 0.007(4) 0.024(4)
C40 0.100(8) 0.111(9) 0.053(6) 0.002(6) 0.013(6) 0.048(7)
C41 0.042(5) 0.054(5) 0.068(6) 0.023(4) 0.013(4) 0.021(4)
C42 0.052(5) 0.057(5) 0.063(6) 0.024(5) 0.018(4) 0.025(4)
N17 0.075(6) 0.081(6) 0.070(5) 0.032(5) 0.025(4) 0.036(5)
C43 0.084(8) 0.096(8) 0.080(7) 0.049(7) 0.038(6) 0.045(7)
C44 0.071(7) 0.091(8) 0.123(10) 0.068(8) 0.032(7) 0.029(6)
C45 0.054(6) 0.076(7) 0.084(7) 0.039(6) 0.007(5) 0.023(5)
N15 0.052(4) 0.068(5) 0.045(4) 0.022(3) 0.022(3) 0.033(4)
C46 0.061(6) 0.080(6) 0.062(6) 0.035(5) 0.035(5) 0.044(5)
C47 0.047(5) 0.093(7) 0.070(6) 0.042(5) 0.025(5) 0.038(5)
C48 0.041(5) 0.073(6) 0.053(5) 0.027(4) 0.021(4) 0.026(4)
C49 0.079(7) 0.117(9) 0.073(7) 0.036(6) 0.046(6) 0.059(7)
C50 0.043(5) 0.071(6) 0.051(5) 0.024(4) 0.017(4) 0.029(4)
C51 0.045(5) 0.068(6) 0.047(5) 0.021(4) 0.008(4) 0.028(4)
N18 0.052(4) 0.065(5) 0.050(4) 0.025(4) 0.011(3) 0.027(4)
C52 0.057(6) 0.074(7) 0.053(5) 0.012(5) -0.003(5) 0.019(5)
C53 0.039(5) 0.104(8) 0.080(7) 0.029(7) 0.008(5) 0.014(5)
C54 0.044(5) 0.099(8) 0.061(6) 0.028(6) 0.016(5) 0.019(5)
B2 0.049(6) 0.077(7) 0.041(5) 0.018(5) 0.014(4) 0.038(5)
Cl 0.088(3) 0.141(3) 0.167(4) 0.088(3) 0.052(3) 0.036(2)
O3 0.089(8) 0.236(15) 0.357(22) 0.116(15) 0.092(11) 0.026(9)
O4 0.186(13) 0.263(17) 0.430(26) 0.282(20) 0.086(15) 0.057(13)
O5 0.226(19) 0.385(31) 0.467(37) 0.050(26) 0.135(22) 0.206(22)
O6 0.369(31) 0.470(38) 0.220(20) 0.194(24) 0.007(21) 0.152(28)
O7 0.046(4) 0.133(7) 0.097(5) 0.046(5) 0.021(4) 0.020(4)
C55 0.066(7) 0.107(9) 0.096(8) 0.032(7) 0.009(6) 0.036(7)

loop_
_atom_site_label
_atom_site_type_symbol
_atom_site_fract_x
_atom_site_fract_y
_atom_site_fract_z
_atom_site_U_iso_or_equiv
_atom_site_thermal_displace_type
_atom_site_occupancy
_atom_site_calc_flag
_atom_site_refinement_flags
Zn1 Zn 0.01694(8) 0.28345(7) 0.09050(6) 0.0559(3) Uani 1 d .
N1 N 0.0952(6) 0.2661(5) -0.0028(4) 0.058(2) Uani 1 d .
N2 N -0.0875(5) 0.2931(5) -0.0008(4) 0.054(2) Uani 1 d .
N3 N -0.0508(5) 0.1335(5) 0.0607(4) 0.054(2) Uani 1 d .
O1 O 0.1320(5) 0.3777(5) 0.1819(3) 0.0570(15) Uani 1 d .
H11 H 0.1665(49) 0.4335(48) 0.1929(43) 0.066(32) Uiso 1 d .
H1 H 0.1775(49) 0.3763(48) 0.2494(43) 0.099 Uiso 1 d R
N4 N 0.0209(6) 0.2006(5) -0.0769(4) 0.061(2) Uani 1 d .
C1 C 0.0639(9) 0.2007(7) -0.1350(5) 0.068(3) Uani 1 d .
C2 C 0.1657(9) 0.2652(8) -0.0994(6) 0.072(3) Uani 1 d .
H2 H 0.2144(9) 0.2803(8) -0.1246(6) 0.087 Uiso 1 d R
C3 C 0.1835(7) 0.3059(7) -0.0166(5) 0.062(2) Uani 1 d .
C4 C 0.0011(9) 0.1375(8) -0.2224(6) 0.091(3) Uani 1 d .
H4A H -0.0416(9) 0.1639(8) -0.2486(6) 0.137 Uiso 1 d R
H4B H -0.0420(9) 0.0726(8) -0.2228(6) 0.137 Uiso 1 d R
H4C H 0.0460(9) 0.1349(8) -0.2513(6) 0.137 Uiso 1 d R
C5 C 0.2810(7) 0.3826(7) 0.0457(6) 0.068(2) Uani 1 d .
C6 C 0.3129(8) 0.3819(8) 0.1250(6) 0.074(3) Uani 1 d .
H6 H 0.2704(8) 0.3299(8) 0.1387(6) 0.089 Uiso 1 d R
N7 N 0.4027(7) 0.4505(8) 0.1842(5) 0.090(3) Uani 1 d .
C7 C 0.4636(9) 0.5235(10) 0.1627(9) 0.110(4) Uani 1 d .
H7 H 0.5271(9) 0.5713(10) 0.2015(9) 0.133 Uiso 1 d R
C8 C 0.4381(10) 0.5298(10) 0.0845(10) 0.118(5) Uani 1 d .
H8 H 0.4810(10) 0.5833(10) 0.0725(10) 0.141 Uiso 1 d R
C9 C 0.3459(9) 0.4586(9) 0.0250(7) 0.091(3) Uani 1 d .
H9 H 0.3290(9) 0.4606(9) -0.0288(7) 0.109 Uiso 1 d R
N5 N -0.1375(5) 0.2143(5) -0.0706(4) 0.060(2) Uani 1 d .
C10 C -0.2259(7) 0.2140(8) -0.1157(6) 0.074(3) Uani 1 d .
C11 C -0.2322(8) 0.2918(8) -0.0747(6) 0.083(3) Uani 1 d .
H11B H -0.2844(8) 0.3096(8) -0.0914(6) 0.099 Uiso 1 d R
C12 C -0.1452(7) 0.3402(6) -0.0032(5) 0.057(2) Uani 1 d .
C13 C -0.2982(9) 0.1383(9) -0.1972(7) 0.119(5) Uani 1 d .
H13A H -0.3551(9) 0.1514(9) -0.2188(7) 0.179 Uiso 1 d R
H13B H -0.3239(9) 0.0744(9) -0.1903(7) 0.179 Uiso 1 d R
H13C H -0.2620(9) 0.1409(9) -0.2345(7) 0.179 Uiso 1 d R
C14 C -0.1105(7) 0.4298(7) 0.0635(5) 0.057(2) Uani 1 d .
C15 C -0.1831(9) 0.4445(9) 0.0896(7) 0.087(3) Uani 1 d .
H15 H -0.2519(9) 0.3968(9) 0.0645(7) 0.105 Uiso 1 d R
N8 N -0.1628(10) 0.5227(9) 0.1493(7) 0.109(3) Uani 1 d .
C16 C -0.0646(12) 0.5894(10) 0.1840(7) 0.095(4) Uani 1 d .
H16 H -0.0481(12) 0.6461(10) 0.2234(7) 0.114 Uiso 1 d R
C17 C 0.0151(10) 0.5810(8) 0.1640(6) 0.083(3) Uani 1 d .
H17 H 0.0837(10) 0.6276(8) 0.1929(6) 0.099 Uiso 1 d R
C18 C -0.0095(8) 0.4993(7) 0.1020(6) 0.070(3) Uani 1 d .
H18 H 0.0410(8) 0.4934(7) 0.0840(6) 0.084 Uiso 1 d R
N6 N -0.0960(5) 0.0854(5) -0.0219(4) 0.054(2) Uani 1 d .
C19 C -0.1431(7) -0.0126(6) -0.0341(5) 0.064(2) Uani 1 d .
C20 C -0.1303(7) -0.0293(7) 0.0405(5) 0.069(3) Uani 1 d .
H20 H -0.1534(7) -0.0896(7) 0.0502(5) 0.082 Uiso 1 d R
C21 C -0.0740(6) 0.0626(6) 0.0985(5) 0.055(2) Uani 1 d .
C22 C -0.1973(9) -0.0860(7) -0.1191(6) 0.091(3) Uani 1 d .
H22A H -0.1571(9) -0.0638(7) -0.1522(6) 0.136 Uiso 1 d R
H22B H -0.2652(9) -0.0925(7) -0.1439(6) 0.136 Uiso 1 d R
H22C H -0.2028(9) -0.1482(7) -0.1151(6) 0.136 Uiso 1 d R
C23 C -0.0455(6) 0.0853(6) 0.1881(5) 0.055(2) Uani 1 d .
C24 C 0.0430(6) 0.1688(6) 0.2429(5) 0.052(2) Uani 1 d .
H24 H 0.0883(6) 0.2094(6) 0.2225(5) 0.063 Uiso 1 d R
N9 N 0.0651(5) 0.1948(5) 0.3246(4) 0.054(2) Uani 1 d .
C25 C 0.0019(7) 0.1341(7) 0.3535(6) 0.067(2) Uani 1 d .
H25 H 0.0193(7) 0.1496(7) 0.4100(6) 0.080 Uiso 1 d R
C26 C -0.0849(8) 0.0497(8) 0.3036(6) 0.080(3) Uani 1 d .
H26 H -0.1273(8) 0.0092(8) 0.3260(6) 0.096 Uiso 1 d R
C27 C -0.1092(7) 0.0256(7) 0.2206(6) 0.071(3) Uani 1 d .
H27 H -0.1695(7) -0.0302(7) 0.1861(6) 0.085 Uiso 1 d R
B1 B -0.0919(9) 0.1433(8) -0.0848(6) 0.063(3) Uani 1 d .
H1A H -0.1319(9) 0.0969(8) -0.1401(6) 0.075 Uiso 1 d R
Zn2 Zn 0.16702(7) 0.35111(7) 0.40103(5) 0.0509(3) Uani 1 d .
N10 N 0.2280(5) 0.3174(5) 0.5012(4) 0.050(2) Uani 1 d .
N11 N 0.2494(5) 0.5142(5) 0.4785(4) 0.052(2) Uani 1 d .
N12 N 0.0446(5) 0.3561(5) 0.4279(4) 0.051(2) Uani 1 d .
O2 O 0.2233(5) 0.3742(4) 0.3170(3) 0.0534(15) Uani 1 d .
H21 H 0.2840(62) 0.3975(58) 0.3316(49) 0.049(26) Uiso 1 d .
N13 N 0.2111(5) 0.3520(5) 0.5701(4) 0.052(2) Uani 1 d .
C28 C 0.2327(7) 0.3059(7) 0.6259(5) 0.064(2) Uani 1 d .
C29 C 0.2635(7) 0.2427(7) 0.5931(5) 0.060(2) Uani 1 d .
H29 H 0.2820(7) 0.2009(7) 0.6171(5) 0.072 Uiso 1 d R
C30 C 0.2600(6) 0.2506(6) 0.5156(5) 0.053(2) Uani 1 d .
C31 C 0.2239(9) 0.3280(9) 0.7086(6) 0.093(4) Uani 1 d .
H31A H 0.1540(9) 0.3144(9) 0.7016(6) 0.140 Uiso 1 d R
H31B H 0.2697(9) 0.3957(9) 0.7386(6) 0.140 Uiso 1 d R
H31C H 0.2425(9) 0.2879(9) 0.7382(6) 0.140 Uiso 1 d R
C32 C 0.2854(6) 0.2005(6) 0.4541(5) 0.057(2) Uani 1 d .
C33 C 0.2693(9) 0.1059(8) 0.4480(8) 0.094(3) Uani 1 d .
H33 H 0.2410(9) 0.0761(8) 0.4831(8) 0.112 Uiso 1 d R
N16 N 0.2914(10) 0.0534(8) 0.3946(9) 0.125(4) Uani 1 d .
C34 C 0.3331(11) 0.0976(12) 0.3456(9) 0.112(4) Uani 1 d .
H34 H 0.3511(11) 0.0646(12) 0.3084(9) 0.135 Uiso 1 d R
C35 C 0.3506(8) 0.1889(9) 0.3471(6) 0.078(3) Uani 1 d .
H35 H 0.3790(8) 0.2176(9) 0.3115(6) 0.094 Uiso 1 d R
C36 C 0.3282(6) 0.2411(7) 0.4012(5) 0.058(2) Uani 1 d .
H36 H 0.3421(6) 0.3052(7) 0.4028(5) 0.069 Uiso 1 d R
N14 N 0.2500(5) 0.5187(5) 0.5567(4) 0.055(2) Uani 1 d .
C37 C 0.3206(7) 0.6097(8) 0.6089(6) 0.067(2) Uani 1 d .
C38 C 0.3628(7) 0.6642(7) 0.5630(6) 0.067(3) Uani 1 d .
H38 H 0.4109(7) 0.7302(7) 0.5823(6) 0.080 Uiso 1 d R
C39 C 0.3176(6) 0.6029(6) 0.4821(5) 0.054(2) Uani 1 d .
C40 C 0.3432(9) 0.6386(9) 0.6998(6) 0.095(4) Uani 1 d .
H40A H 0.3754(9) 0.7087(9) 0.7208(6) 0.143 Uiso 1 d R
H40B H 0.3883(9) 0.6152(9) 0.7275(6) 0.143 Uiso 1 d R
H40C H 0.2789(9) 0.6109(9) 0.7086(6) 0.143 Uiso 1 d R
C41 C 0.3354(6) 0.6263(6) 0.4095(5) 0.056(2) Uani 1 d .
C42 C 0.2578(7) 0.5807(6) 0.3322(5) 0.058(2) Uani 1 d .
H42 H 0.1926(7) 0.5360(6) 0.3284(5) 0.069 Uiso 1 d R
N17 N 0.2703(6) 0.5965(6) 0.2628(5) 0.074(2) Uani 1 d .
C43 C 0.3646(9) 0.6628(8) 0.2703(7) 0.081(3) Uani 1 d .
H43 H 0.3762(9) 0.6717(8) 0.2227(7) 0.097 Uiso 1 d R
C44 C 0.4451(9) 0.7168(8) 0.3443(8) 0.094(4) Uani 1 d .
H44 H 0.5078(9) 0.7650(8) 0.3468(8) 0.113 Uiso 1 d R
C45 C 0.4294(7) 0.6969(7) 0.4146(6) 0.076(3) Uani 1 d .
H45 H 0.4823(7) 0.7325(7) 0.4655(6) 0.091 Uiso 1 d R
N15 N 0.0649(5) 0.3913(5) 0.5100(4) 0.052(2) Uani 1 d .
C46 C -0.0228(7) 0.3833(7) 0.5213(5) 0.059(2) Uani 1 d .
C47 C -0.1011(7) 0.3418(7) 0.4452(5) 0.065(2) Uani 1 d .
H47 H -0.1700(7) 0.3274(7) 0.4339(5) 0.078 Uiso 1 d R
C48 C -0.0561(6) 0.3268(6) 0.3894(5) 0.054(2) Uani 1 d .
C49 C -0.0288(8) 0.4143(8) 0.6039(6) 0.080(3) Uani 1 d .
H49A H 0.0101(8) 0.4842(8) 0.6270(6) 0.120 Uiso 1 d R
H49B H 0.0001(8) 0.3841(8) 0.6391(6) 0.120 Uiso 1 d R
H49C H -0.0996(8) 0.3939(8) 0.5987(6) 0.120 Uiso 1 d R
C50 C -0.1061(6) 0.2847(6) 0.2994(5) 0.053(2) Uani 1 d .
C51 C -0.0518(6) 0.3144(6) 0.2486(5) 0.054(2) Uani 1 d .
H51 H 0.0162(6) 0.3639(6) 0.2726(5) 0.065 Uiso 1 d R
N18 N -0.0915(5) 0.2760(5) 0.1666(4) 0.057(2) Uani 1 d .
C52 C -0.1913(7) 0.2085(7) 0.1335(6) 0.071(3) Uani 1 d .
H52 H -0.2211(7) 0.1830(7) 0.0767(6) 0.086 Uiso 1 d R
C53 C -0.2514(7) 0.1758(8) 0.1795(7) 0.084(3) Uani 1 d .
H53 H -0.3201(7) 0.1283(8) 0.1536(7) 0.101 Uiso 1 d R
C54 C -0.2085(7) 0.2145(8) 0.2626(6) 0.073(3) Uani 1 d .
H54 H -0.2480(7) 0.1927(8) 0.2943(6) 0.088 Uiso 1 d R
B2 B 0.1757(7) 0.4320(8) 0.5744(6) 0.053(2) Uani 1 d .
H2A H 0.1750(7) 0.4538(8) 0.6292(6) 0.064 Uiso 1 d R
Cl Cl 0.3973(3) 0.1622(3) 0.8127(3) 0.1315(14) Uani 1 d .
O3 O 0.4975(9) 0.2169(11) 0.8381(11) 0.239(7) Uani 1 d .
O4 O 0.3728(11) 0.0829(13) 0.8350(13) 0.291(11) Uani 1 d .
O5 O 0.3464(16) 0.2056(18) 0.8417(18) 0.345(14) Uani 1 d .
O6 O 0.3520(20) 0.1339(21) 0.7332(13) 0.378(17) Uani 1 d .
O7 O 0.4255(5) 0.4397(6) 0.3391(5) 0.099(2) Uani 1 d .
H7A H 0.4144(5) 0.4452(6) 0.2617(5) 0.149 Uiso 1 d R
C55 C 0.5194(8) 0.5109(9) 0.3963(7) 0.096(4) Uani 1 d .
H55A H 0.5690(8) 0.5329(9) 0.3701(7) 0.143 Uiso 1 d R
H55B H 0.5436(8) 0.4841(9) 0.4374(7) 0.143 Uiso 1 d R
H55C H 0.5113(8) 0.5653(9) 0.4216(7) 0.143 Uiso 1 d R
O8 O 0.1951(15) 0.8535(14) 0.3869(12) 0.129(6) Uiso 0.50 d P
H8A H 0.2108(15) 0.9105(14) 0.4155(12) 0.194 Uiso 0.50 d PR
C56 C 0.2703(28) 0.8381(25) 0.4154(21) 0.162(13) Uiso 0.50 d P
H56A H 0.2717(28) 0.7930(25) 0.3723(21) 0.243 Uiso 0.50 d PR
H56B H 0.2574(28) 0.8082(25) 0.4572(21) 0.243 Uiso 0.50 d PR
H56C H 0.3360(28) 0.8964(25) 0.4387(21) 0.243 Uiso 0.50 d PR
C57 C -0.4159(29) 0.0534(28) 0.3346(23) 0.183(15) Uiso 0.50 d P
H57D H -0.4573(29) 0.0243(28) 0.3651(23) 0.275 Uiso 0.50 d PR
H57E H -0.4099(29) 0.0036(28) 0.2996(23) 0.275 Uiso 0.50 d PR
H57F H -0.3480(29) 0.1022(28) 0.3719(23) 0.275 Uiso 0.50 d PR
O9 O -0.4688(23) 0.0974(23) 0.2756(19) 0.228(12) Uiso 0.50 d P
H9A H -0.4703(23) 0.1530(23) 0.3067(19) 0.342 Uiso 0.50 d PR
H9B H -0.5038(23) 0.0859(23) 0.1983(19) 0.342 Uiso 0.50 d PR
O10 O -0.5418(25) 0.0811(26) 0.1244(20) 0.225(12) Uiso 0.50 d P
C58 C -0.5808(31) 0.0033(30) 0.0671(24) 0.188(16) Uiso 0.50 d P
H58A H -0.6539(31) -0.0202(30) 0.0548(24) 0.282 Uiso 0.50 d PR
H58B H -0.5618(31) -0.0456(30) 0.0811(24) 0.282 Uiso 0.50 d PR
H58C H -0.5645(31) 0.0163(30) 0.0201(24) 0.282 Uiso 0.50 d PR
C59 C -0.0234(27) 0.0879(27) 0.5512(21) 0.161(13) Uiso 0.50 d P
H59A H -0.0191(27) 0.0351(27) 0.5186(21) 0.241 Uiso 0.50 d PR
H59B H -0.0398(27) 0.0709(27) 0.5972(21) 0.241 Uiso 0.50 d PR
H59C H 0.0420(27) 0.1462(27) 0.5706(21) 0.241 Uiso 0.50 d PR
O11 O -0.0541(24) 0.1412(22) 0.5421(18) 0.212(12) Uiso 0.50 d P
H11A H -0.1197(24) 0.1315(22) 0.5456(18) 0.317 Uiso 0.50 d PR
O12 O 0.5011(25) 0.7372(23) 0.9411(20) 0.247(14) Uiso 0.50 d P
H12B H 0.5609(25) 0.7927(23) 0.9426(20) 0.370 Uiso 0.50 d PR
H12A H 0.5132(25) 0.7482(23) 0.9986(20) 0.370 Uiso 0.50 d PR

loop_
_atom_type_symbol
_atom_type_description
_atom_type_scat_dispersion_real
_atom_type_scat_dispersion_imag
_atom_type_scat_source
C C 0.0033 0.0016 'International Tables Vol C Tables 4.2.6.8 and 6.1.1.4'
H H 0.0000 0.0000 'International Tables Vol C Tables 4.2.6.8 and 6.1.1.4'
B B 0.0013 0.0007 'International Tables Vol C Tables 4.2.6.8 and 6.1.1.4'
N N 0.0061 0.0033 'International Tables Vol C Tables 4.2.6.8 and 6.1.1.4'
O O 0.0106 0.0060 'International Tables Vol C Tables 4.2.6.8 and 6.1.1.4'
Cl Cl 0.1484 0.1585 'International Tables Vol C Tables 4.2.6.8 and 6.1.1.4'
Zn Zn 0.2839 1.4301 'International Tables Vol C Tables 4.2.6.8 and 6.1.1.4'

loop_
_geom_angle_atom_site_label_1
_geom_angle_atom_site_label_2
_geom_angle_atom_site_label_3
_geom_angle
_geom_angle_publ_flag
O1 Zn1 N2 132.7(3) y
O1 Zn1 N3 129.2(3) y
N2 Zn1 N3 97.8(3) y
O1 Zn1 N1 100.8(3) y
N2 Zn1 N1 86.0(3) y
N3 Zn1 N1 85.8(3) y
O1 Zn1 N18 90.0(3) y
N2 Zn1 N18 87.7(2) y
N3 Zn1 N18 86.3(3) y
N1 Zn1 N18 169.1(2) y
O1 Zn1 O2 26.3(2) y
N2 Zn1 O2 154.3(2) y
N3 Zn1 O2 103.8(2) y
N1 Zn1 O2 109.1(2) y
N18 Zn1 O2 80.1(2) y
O1 Zn1 Zn2 40.7(2) y
N2 Zn1 Zn2 144.7(2) y
N3 Zn1 Zn2 96.2(2) y
N1 Zn1 Zn2 127.3(2) y
N18 Zn1 Zn2 61.1(2) y
O2 Zn1 Zn2 19.69(9) y
C3 N1 N4 105.9(7) y
C3 N1 Zn1 143.4(6) y
N4 N1 Zn1 109.6(5) y
C12 N2 N5 107.4(6) y
C12 N2 Zn1 133.9(5) y
N5 N2 Zn1 114.6(5) y
C21 N3 N6 106.0(6) y
C21 N3 Zn1 139.1(6) y
N6 N3 Zn1 114.5(5) y
H11 O1 H1 92.0(60) y
H11 O1 Zn1 133.8(57) y
H1 O1 Zn1 134.1(30) y
H11 O1 O2 92.2(57) y
H1 O1 O2 0.3(32) y
Zn1 O1 O2 133.9(3) y
H11 O1 N17 12.5(54) y
H1 O1 N17 81.1(30) y
Zn1 O1 N17 143.7(3) y
O2 O1 N17 81.3(3) y
H11 O1 Zn2 100.2(55) y
H1 O1 Zn2 23.4(30) y
Zn1 O1 Zn2 121.0(2) y
O2 O1 Zn2 23.5(2) y
N17 O1 Zn2 87.8(2) y
C1 N4 N1 110.0(7) y
C1 N4 B1 129.5(8) y
N1 N4 B1 120.5(7) y
C2 C1 N4 108.0(8) y
C2 C1 C4 130.0(9) y
N4 C1 C4 122.0(10) y
C1 C2 C3 106.4(9) y
N1 C3 C2 109.7(9) y
N1 C3 C5 123.5(8) y
C2 C3 C5 126.8(9) y
C6 C5 C9 117.6(10) y
C6 C5 C3 122.4(9) y
C9 C5 C3 120.0(9) y
N7 C6 C5 124.4(10) y
C7 N7 C6 116.8(10) y
C7 N7 H7A 126.7(10) y
C6 N7 H7A 115.8(9) y
C7 N7 O7 126.8(8) y
C6 N7 O7 115.7(7) y
H7A N7 O7 0.2(3) y
N7 C7 C8 122.8(12) y
C7 C8 C9 119.3(12) y
C8 C9 C5 119.1(11) y
C10 N5 N2 108.5(7) y
C10 N5 B1 131.6(7) y
N2 N5 B1 120.0(6) y
C11 C10 N5 108.2(8) y
C11 C10 C13 129.5(9) y
N5 C10 C13 122.3(9) y
C10 C11 C12 106.9(8) y
N2 C12 C11 109.0(8) y
N2 C12 C14 120.2(7) y
C11 C12 C14 130.8(8) y
C18 C14 C15 117.5(9) y
C18 C14 C12 123.6(8) y
C15 C14 C12 118.9(9) y
N8 C15 C14 125.4(11) y
C16 N8 C15 115.5(11) y
N8 C16 C17 124.0(11) y
C18 C17 C16 118.4(11) y
C14 C18 C17 119.2(10) y
C19 N6 N3 109.3(7) y
C19 N6 B1 130.0(7) y
N3 N6 B1 120.7(7) y
N6 C19 C20 108.9(7) y
N6 C19 C22 122.0(8) y
C20 C19 C22 129.0(9) y
C19 C20 C21 105.7(8) y
N3 C21 C20 110.0(7) y
N3 C21 C23 122.7(7) y
C20 C21 C23 127.2(8) y
C27 C23 C24 117.2(8) y
C27 C23 C21 120.3(8) y
C24 C23 C21 122.5(8) y
N9 C24 C23 123.1(8) y
C25 N9 C24 117.5(8) y
C25 N9 Zn2 119.1(6) y
C24 N9 Zn2 120.2(5) y
N9 C25 C26 122.5(9) y
C27 C26 C25 119.7(9) y
C26 C27 C23 119.9(9) y
N4 B1 N5 109.8(8) y
N4 B1 N6 108.9(7) y
N5 B1 N6 111.3(7) y
O2 Zn2 N10 126.0(3) y
O2 Zn2 N12 136.4(3) y
N10 Zn2 N12 97.5(2) y
O2 Zn2 N9 89.2(3) y
N10 Zn2 N9 94.1(3) y
N12 Zn2 N9 89.9(3) y
O2 Zn2 N11 95.0(2) y
N10 Zn2 N11 89.6(2) y
N12 Zn2 N11 81.8(3) y
N9 Zn2 N11 171.3(2) y
O2 Zn2 O1 30.6(2) y
N10 Zn2 O1 154.7(2) y
N12 Zn2 O1 106.9(2) y
N9 Zn2 O1 79.6(2) y
N11 Zn2 O1 100.3(2) y
O2 Zn2 Zn1 44.5(2) y
N10 Zn2 Zn1 152.2(2) y
N12 Zn2 Zn1 98.0(2) y
N9 Zn2 Zn1 63.0(2) y
N11 Zn2 Zn1 115.4(2) y
O1 Zn2 Zn1 18.26(9) y
C30 N10 N13 106.6(6) y
C30 N10 Zn2 136.3(5) y
N13 N10 Zn2 114.8(5) y
C39 N11 N14 106.9(7) y
C39 N11 Zn2 142.0(6) y
N14 N11 Zn2 108.2(5) y
C48 N12 N15 106.4(6) y
C48 N12 Zn2 138.7(6) y
N15 N12 Zn2 114.5(4) y
H21 O2 H1 117.0(67) y
H21 O2 Zn2 115.2(59) y
H1 O2 Zn2 125.8(30) y
H21 O2 O1 117.0(60) y
H1 O2 O1 0.3(31) y
Zn2 O2 O1 125.9(3) y
H21 O2 O7 10.2(59) y
H1 O2 O7 108.9(30) y
Zn2 O2 O7 124.5(3) y
O1 O2 O7 108.8(3) y
H21 O2 Zn1 128.8(59) y
H1 O2 Zn1 20.0(31) y
Zn2 O2 Zn1 115.9(2) y
O1 O2 Zn1 19.8(2) y
O7 O2 Zn1 119.1(2) y
C28 N13 N10 109.1(7) y
C28 N13 B2 131.0(7) y
N10 N13 B2 119.9(6) y
C29 C28 N13 107.9(7) y
C29 C28 C31 129.4(8) y
N13 C28 C31 122.7(9) y
C28 C29 C30 107.1(8) y
N10 C30 C29 109.3(7) y
N10 C30 C32 120.3(7) y
C29 C30 C32 130.5(8) y
C36 C32 C33 115.4(9) y
C36 C32 C30 125.0(8) y
C33 C32 C30 119.6(9) y
N16 C33 C32 124.6(12) y
C34 N16 C33 116.7(11) y
N16 C34 C35 122.6(12) y
C34 C35 C36 120.2(12) y
C35 C36 C32 120.6(9) y
C37 N14 N11 109.8(7) y
C37 N14 B2 128.9(8) y
N11 N14 B2 121.2(7) y
N14 C37 C38 107.0(8) y
N14 C37 C40 123.6(10) y
C38 C37 C40 129.4(9) y
C37 C38 C39 107.1(8) y
N11 C39 C38 109.1(8) y
N11 C39 C41 122.2(8) y
C38 C39 C41 128.6(8) y
C45 C41 C42 116.6(8) y
C45 C41 C39 121.5(8) y
C42 C41 C39 121.9(8) y
N17 C42 C41 124.7(8) y
C43 N17 C42 116.5(8) y
C43 N17 H11 134.7(17) y
C42 N17 H11 90.7(19) y
C43 N17 O1 136.9(7) y
C42 N17 O1 86.5(5) y
H11 N17 O1 4.2(19) y
N17 C43 C44 123.7(10) y
C43 C44 C45 117.9(10) y
C41 C45 C44 120.4(9) y
C46 N15 N12 109.6(6) y
C46 N15 B2 129.5(7) y
N12 N15 B2 120.9(6) y
N15 C46 C47 107.5(7) y
N15 C46 C49 123.8(8) y
C47 C46 C49 128.7(8) y
C48 C47 C46 106.2(7) y
N12 C48 C47 110.3(7) y
N12 C48 C50 121.7(7) y
C47 C48 C50 128.0(7) y
C54 C50 C51 117.4(8) y
C54 C50 C48 121.3(8) y
C51 C50 C48 121.2(7) y
N18 C51 C50 124.1(8) y
C52 N18 C51 116.4(8) y
C52 N18 Zn1 119.2(6) y
C51 N18 Zn1 121.1(5) y
N18 C52 C53 123.2(9) y
C54 C53 C52 119.1(9) y
C53 C54 C50 119.7(9) y
N14 B2 N13 109.5(7) y
N14 B2 N15 109.0(7) y
N13 B2 N15 110.2(7) y
O6 Cl O4 106.6(15) y
O6 Cl O3 113.3(15) y
O4 Cl O3 112.2(10) y
O6 Cl O5 104.8(15) y
O4 Cl O5 104.5(15) y
O3 Cl O5 114.6(13) y
H7A O7 C55 112.5(6) y
H7A O7 H21 99.0(24) y
C55 O7 H21 133.4(25) y
H7A O7 O2 95.4(2) y
C55 O7 O2 137.4(7) y
H21 O7 O2 4.2(24) y
H7A O7 N7 0.2(3) y
C55 O7 N7 112.7(7) y
H21 O7 N7 98.9(24) y
O2 O7 N7 95.2(3) y

loop_
_geom_bond_atom_site_label_1
_geom_bond_atom_site_label_2
_geom_bond_distance
_geom_bond_publ_flag
Zn1 O1 1.872(6) y
Zn1 N2 2.014(6) y
Zn1 N3 2.049(7) y
Zn1 N1 2.308(7) y
Zn1 N18 2.358(7) y
Zn1 O2 3.984(6) y
Zn1 Zn2 5.1183(13) y
N1 C3 1.335(11) y
N1 N4 1.378(9) y
N2 C12 1.342(10) y
N2 N5 1.372(9) y
N3 C21 1.362(10) y
N3 N6 1.371(8) y
O1 H11 0.77(6) y
O1 H1 1.22(8) y
O1 O2 2.451(8) y
O1 N17 3.034(11) y
O1 Zn2 3.896(5) y
N4 C1 1.354(11) y
N4 B1 1.528(13) y
C1 C2 1.348(13) y
C1 C4 1.500(13) y
C2 C3 1.407(12) y
C3 C5 1.457(13) y
C5 C6 1.365(12) y
C5 C9 1.381(13) y
C6 N7 1.346(12) y
N7 C7 1.334(14) y
N7 H7A 1.359(11) y
N7 O7 2.719(11) y
C7 C8 1.37(2) y
C8 C9 1.38(2) y
N5 C10 1.361(10) y
N5 B1 1.537(12) y
C10 C11 1.358(13) y
C10 C13 1.501(12) y
C11 C12 1.385(12) y
C12 C14 1.472(12) y
C14 C18 1.362(12) y
C14 C15 1.375(13) y
C15 N8 1.344(13) y
N8 C16 1.318(15) y
C16 C17 1.39(2) y
C17 C18 1.383(13) y
N6 C19 1.354(10) y
N6 B1 1.546(12) y
C19 C20 1.369(12) y
C19 C22 1.513(12) y
C20 C21 1.385(11) y
C21 C23 1.473(11) y
C23 C27 1.370(11) y
C23 C24 1.393(11) y
C24 N9 1.349(10) y
N9 C25 1.329(10) y
N9 Zn2 2.230(7) y
C25 C26 1.366(12) y
C26 C27 1.365(12) y
Zn2 O2 1.916(6) y
Zn2 N10 2.028(6) y
Zn2 N12 2.049(6) y
Zn2 N11 2.310(7) y
N10 C30 1.343(9) y
N10 N13 1.380(8) y
N11 C39 1.334(10) y
N11 N14 1.374(9) y
N12 C48 1.334(9) y
N12 N15 1.373(8) y
O2 H21 0.78(8) y
O2 O7 2.691(9) y
N13 C28 1.361(10) y
N13 B2 1.538(11) y
C28 C29 1.356(12) y
C28 C31 1.502(12) y
C29 C30 1.390(11) y
C30 C32 1.457(12) y
C32 C36 1.373(12) y
C32 C33 1.377(13) y
C33 N16 1.343(14) y
N16 C34 1.33(2) y
C34 C35 1.34(2) y
C35 C36 1.352(12) y
N14 C37 1.360(11) y
N14 B2 1.519(12) y
C37 C38 1.365(13) y
C37 C40 1.504(13) y
C38 C39 1.397(12) y
C39 C41 1.455(12) y
C41 C45 1.373(12) y
C41 C42 1.389(11) y
C42 N17 1.340(11) y
N17 C43 1.339(12) y
C43 C44 1.374(14) y
C44 C45 1.390(14) y
N15 C46 1.348(10) y
N15 B2 1.552(11) y
C46 C47 1.378(12) y
C46 C49 1.503(11) y
C47 C48 1.376(11) y
C48 C50 1.474(11) y
C50 C54 1.378(11) y
C50 C51 1.385(11) y
C51 N18 1.342(10) y
N18 C52 1.337(11) y
C52 C53 1.379(13) y
C53 C54 1.361(13) y
Cl O6 1.30(2) y
Cl O4 1.304(12) y
Cl O3 1.304(11) y
Cl O5 1.35(2) y
O7 H7A 1.36 y
O7 C55 1.374(11) y
O8 C56 1.25(3) y
C57 O9 1.56(4) y
O10 C58 1.25(4) y
C59 O11 1.11(4) y
